data_7155687
loop_
_publ_author_name
'Zhou, Shi-Wen'
'Zheng, Qingfei'
'Huang, Xiuyong'
'Wang, Yong'
'Luo, Sifan'
'Jiang, Ren-Wang'
'Wang, Lei'
'Ye, Wen-Cai'
'Tian, Hai-Yan'

_publ_section_title
;
 Isolation and identification of L/D-lactate-conjugated bufadienolides
 from toad eggs revealing lactate racemization in amphibians
;
_journal_name_full 'Org. Biomol. Chem.'
_journal_paper_doi 10.1039/C7OB01055A
_journal_year 2017
_chemical_absolute_configuration re
_chemical_formula_sum 'C27 H38 N0 O8'
_chemical_formula_weight 490.57
_space_group_crystal_system monoclinic
_space_group_IT_number 4
_space_group_name_Hall 'P 2yb'
_space_group_name_H-M_alt 'P 1 21 1'
_symmetry_space_group_name_Hall 'P 2yb'
_symmetry_space_group_name_H-M 'P 1 21 1'
_atom_sites_solution_hydrogens mixed
_atom_sites_solution_primary direct
_atom_sites_solution_secondary direct
_audit_creation_method SHELXL-2016/6
_audit_update_record
;
2017-04-27 deposited with the CCDC.
2017-06-14 downloaded from the CCDC.
;
_cell_angle_alpha 90
_cell_angle_beta 96.497(3)
_cell_angle_gamma 90
_cell_formula_units_Z 2
_cell_length_a 9.4990(2)
_cell_length_b 10.4196(3)
_cell_length_c 12.8765(5)
_cell_measurement_reflns_used 2161
_cell_measurement_temperature 173(2)
_cell_measurement_theta_max 62.7430
_cell_measurement_theta_min 3.4460
_cell_volume 1266.28(7)
_computing_cell_refinement 'CrysAlis PRO '
_computing_data_collection 'CrysAlis PRO '
_computing_data_reduction 'CrysAlis PRO '
_computing_molecular_graphics 'XP (Sheldrick, 2008)'
_computing_publication_material 'XP (Sheldrick, 2008)'
_computing_structure_refinement 'SHELXL-2016/6 (Sheldrick, 2016)'
_computing_structure_solution 'SHELXT 2014/5 (Sheldrick, 2014)'
_diffrn_ambient_temperature 173(2)
_diffrn_detector_area_resol_mean 16.0288
_diffrn_measured_fraction_theta_full 0.9679
_diffrn_measured_fraction_theta_max 0.9949
_diffrn_measurement_device_type 'Enhance Ultra (Cu) X-ray Source'
_diffrn_measurement_method '\w scans'
_diffrn_radiation_type CuK\a
_diffrn_radiation_wavelength 1.54184
_diffrn_reflns_av_R_equivalents 0.0249
_diffrn_reflns_av_unetI/netI 0.0386
_diffrn_reflns_Laue_measured_fraction_full 0.995
_diffrn_reflns_Laue_measured_fraction_max 0.995
_diffrn_reflns_limit_h_max 10
_diffrn_reflns_limit_h_min -9
_diffrn_reflns_limit_k_max 11
_diffrn_reflns_limit_k_min -11
_diffrn_reflns_limit_l_max 14
_diffrn_reflns_limit_l_min -14
_diffrn_reflns_number 5345
_diffrn_reflns_point_group_measured_fraction_full 0.784
_diffrn_reflns_point_group_measured_fraction_max 0.784
_diffrn_reflns_theta_full 63.5953
_diffrn_reflns_theta_max 62.7167
_diffrn_reflns_theta_min 3.4546
_diffrn_source 'sealed X-ray tube'
_exptl_absorpt_coefficient_mu 0.771
_exptl_absorpt_correction_T_max 1.00000
_exptl_absorpt_correction_T_min 0.82302
_exptl_absorpt_correction_type multi-scan
_exptl_crystal_colour colourless
_exptl_crystal_density_diffrn 1.287
_exptl_crystal_density_method 'not measured'
_exptl_crystal_description block
_exptl_crystal_F_000 528
_exptl_crystal_size_max 0.38
_exptl_crystal_size_mid 0.29
_exptl_crystal_size_min 0.25
_refine_diff_density_max 0.441
_refine_diff_density_min -0.215
_refine_diff_density_rms 0.039
_refine_ls_abs_structure_details
;
 Flack x determined using 765 quotients [(I+)-(I-)]/[(I+)+(I-)]
 (Parsons, Flack and Wagner, Acta Cryst. B69 (2013) 249-259).
;
_refine_ls_abs_structure_Flack -0.02(14)
_refine_ls_extinction_method none
_refine_ls_goodness_of_fit_ref 1.006
_refine_ls_hydrogen_treatment constr
_refine_ls_matrix_type full
_refine_ls_number_parameters 324
_refine_ls_number_reflns 3166
_refine_ls_number_restraints 1
_refine_ls_restrained_S_all 1.006
_refine_ls_R_factor_all 0.0565
_refine_ls_R_factor_gt 0.0452
_refine_ls_shift/su_max 0.000
_refine_ls_shift/su_mean 0.000
_refine_ls_structure_factor_coef Fsqd
_refine_ls_weighting_details 'w=1/[\s^2^(Fo^2^)+(0.0908P)^2^] where P=(Fo^2^+2Fc^2^)/3'
_refine_ls_weighting_scheme calc
_refine_ls_wR_factor_gt 0.1215
_refine_ls_wR_factor_ref 0.1300
_reflns_Friedel_coverage 0.484
_reflns_Friedel_fraction_full 0.545
_reflns_Friedel_fraction_max 0.545
_reflns_number_gt 2590
_reflns_number_total 3166
_reflns_threshold_expression 'I > 2\s(I)'
_cod_data_source_file c7ob01055a2.cif
_cod_data_source_block TE-5
_cod_database_code 7155687
_shelx_shelxl_version_number 2016/6
_shelx_space_group_comment
;
The symmetry employed for this shelxl refinement is uniquely defined
by the following loop, which should always be used as a source of
symmetry information in preference to the above space-group names.
They are only intended as comments.
;

loop_
_space_group_symop_operation_xyz
'x, y, z'
'-x, y+1/2, -z'

loop_
_atom_site_label
_atom_site_type_symbol
_atom_site_fract_x
_atom_site_fract_y
_atom_site_fract_z
_atom_site_U_iso_or_equiv
_atom_site_adp_type
_atom_site_occupancy
_atom_site_site_symmetry_order
_atom_site_calc_flag
_atom_site_refinement_flags_posn
_atom_site_refinement_flags_adp
O1 O 0.1203(3) 0.5059(3) -0.0037(2) 0.0593(7) Uani 1 1 d . .
O2 O 0.3035(3) 0.2905(3) 0.0561(2) 0.0589(8) Uani 1 1 d . .
H2 H 0.228176 0.323354 0.032590 0.088 Uiso 1 1 calc R U
O3 O 0.9020(3) 0.4930(3) 0.3062(2) 0.0629(8) Uani 1 1 d . .
O4 O 1.1143(4) 0.6768(4) 0.6991(3) 0.0810(10) Uani 1 1 d . .
O5 O 1.3117(5) 0.5697(5) 0.7498(4) 0.1144(16) Uani 1 1 d . .
O6 O -0.0226(4) 0.6784(3) -0.0178(4) 0.0950(14) Uani 1 1 d . .
O7 O -0.2486(3) 0.5256(4) -0.0896(4) 0.0927(13) Uani 1 1 d . .
H7 H -0.244307 0.602427 -0.075636 0.139 Uiso 1 1 calc R U
C1 C 0.2294(4) 0.4748(6) 0.2202(4) 0.0684(13) Uani 1 1 d . .
H1A H 0.156433 0.416544 0.189797 0.082 Uiso 1 1 calc R U
H1B H 0.213702 0.489203 0.292369 0.082 Uiso 1 1 calc R U
C2 C 0.2138(4) 0.6006(5) 0.1626(4) 0.0672(13) Uani 1 1 d . .
H2A H 0.281718 0.661783 0.195520 0.081 Uiso 1 1 calc R U
H2B H 0.119468 0.634635 0.166513 0.081 Uiso 1 1 calc R U
C3 C 0.2378(4) 0.5838(4) 0.0486(4) 0.0617(12) Uani 1 1 d . .
H3 H 0.239619 0.667860 0.014701 0.074 Uiso 1 1 calc R U
C4 C 0.3739(4) 0.5115(4) 0.0364(3) 0.0515(9) Uani 1 1 d . .
H4A H 0.453146 0.569031 0.054838 0.062 Uiso 1 1 calc R U
H4B H 0.374141 0.489096 -0.036679 0.062 Uiso 1 1 calc R U
C5 C 0.3985(4) 0.3888(4) 0.1018(3) 0.0483(9) Uani 1 1 d . .
C6 C 0.5462(4) 0.3348(4) 0.0933(3) 0.0542(10) Uani 1 1 d . .
H6A H 0.551456 0.248412 0.121525 0.065 Uiso 1 1 calc R U
H6B H 0.560681 0.329489 0.020047 0.065 Uiso 1 1 calc R U
C7 C 0.6648(4) 0.4151(5) 0.1506(3) 0.0534(10) Uani 1 1 d . .
H7A H 0.669713 0.496871 0.115221 0.064 Uiso 1 1 calc R U
H7B H 0.754364 0.371300 0.147769 0.064 Uiso 1 1 calc R U
C8 C 0.6434(4) 0.4392(4) 0.2648(3) 0.0479(9) Uani 1 1 d . .
H8 H 0.646195 0.356046 0.300540 0.057 Uiso 1 1 calc R U
C9 C 0.4956(4) 0.4988(4) 0.2711(3) 0.0502(9) Uani 1 1 d . .
H9 H 0.492144 0.578538 0.230547 0.060 Uiso 1 1 calc R U
C10 C 0.3747(4) 0.4100(4) 0.2181(3) 0.0522(10) Uani 1 1 d . .
C11 C 0.4757(4) 0.5360(6) 0.3836(3) 0.0694(13) Uani 1 1 d . .
H11A H 0.384781 0.578114 0.384474 0.083 Uiso 1 1 calc R U
H11B H 0.475276 0.458943 0.425922 0.083 Uiso 1 1 calc R U
O8 O 0.5446(7) 0.3861(8) 0.7676(8) 0.178(3) Uani 1 1 d G .
H8A H 0.610662 0.440228 0.782844 0.267 Uiso 1 1 d G U
H8B H 0.467190 0.425713 0.750342 0.267 Uiso 1 1 d G U
C12 C 0.5929(4) 0.6253(6) 0.4309(4) 0.0686(12) Uani 1 1 d . .
H12A H 0.576214 0.646785 0.501732 0.082 Uiso 1 1 calc R U
H12B H 0.589557 0.704199 0.390734 0.082 Uiso 1 1 calc R U
C13 C 0.7424(4) 0.5649(4) 0.4327(3) 0.0536(10) Uani 1 1 d . .
C14 C 0.7564(4) 0.5234(4) 0.3213(3) 0.0491(9) Uani 1 1 d . .
C15 C 0.8443(5) 0.6161(5) 0.2732(4) 0.0651(11) Uani 1 1 d . .
H15 H 0.824362 0.634948 0.198389 0.078 Uiso 1 1 calc R U
C16 C 0.8873(6) 0.7221(5) 0.3479(4) 0.0756(14) Uani 1 1 d . .
H16A H 0.834804 0.799688 0.327753 0.091 Uiso 1 1 calc R U
H16B H 0.987730 0.739938 0.349077 0.091 Uiso 1 1 calc R U
C17 C 0.8538(5) 0.6761(4) 0.4564(3) 0.0586(10) Uani 1 1 d . .
H17 H 0.804842 0.746731 0.487396 0.070 Uiso 1 1 calc R U
C18 C 0.7614(5) 0.4554(5) 0.5102(4) 0.0700(13) Uani 1 1 d . .
H18A H 0.683330 0.396855 0.497250 0.105 Uiso 1 1 calc R U
H18B H 0.764459 0.488728 0.579912 0.105 Uiso 1 1 calc R U
H18C H 0.848265 0.411244 0.502540 0.105 Uiso 1 1 calc R U
C19 C 0.3710(5) 0.2813(6) 0.2753(4) 0.0735(13) Uani 1 1 d . .
H19A H 0.295048 0.229698 0.242102 0.110 Uiso 1 1 calc R U
H19B H 0.356228 0.296148 0.346808 0.110 Uiso 1 1 calc R U
H19C H 0.459334 0.237309 0.272685 0.110 Uiso 1 1 calc R U
C20 C 0.9843(4) 0.6458(5) 0.5307(3) 0.0594(11) Uani 1 1 d . .
C21 C 1.0016(5) 0.6996(5) 0.6263(4) 0.0659(12) Uani 1 1 d . .
H21 H 0.932140 0.756035 0.643722 0.079 Uiso 1 1 calc R U
C22 C 1.0958(5) 0.5638(6) 0.5066(4) 0.0720(13) Uani 1 1 d . .
H22 H 1.090459 0.526167 0.440764 0.086 Uiso 1 1 calc R U
C23 C 1.2083(5) 0.5394(5) 0.5764(4) 0.0737(13) Uani 1 1 d . .
H23 H 1.280203 0.486595 0.557602 0.088 Uiso 1 1 calc R U
C24 C 1.2198(5) 0.5931(5) 0.6788(4) 0.0730(14) Uani 1 1 d . .
C1' C -0.0032(5) 0.5660(4) -0.0303(4) 0.0633(12) Uani 1 1 d . .
C2' C -0.1123(4) 0.4745(4) -0.0808(4) 0.0588(11) Uani 1 1 d . .
H2' H -0.112056 0.399078 -0.035279 0.071 Uiso 1 1 calc R U
C3' C -0.0714(7) 0.4296(8) -0.1838(5) 0.099(2) Uani 1 1 d . .
H3'A H -0.137197 0.365346 -0.212254 0.148 Uiso 1 1 calc R U
H3'B H 0.022273 0.393852 -0.173882 0.148 Uiso 1 1 calc R U
H3'C H -0.073142 0.500900 -0.231120 0.148 Uiso 1 1 calc R U

loop_
_atom_site_aniso_label
_atom_site_aniso_U_11
_atom_site_aniso_U_22
_atom_site_aniso_U_33
_atom_site_aniso_U_23
_atom_site_aniso_U_13
_atom_site_aniso_U_12
O1 0.0447(14) 0.0498(14) 0.0790(18) -0.0019(14) -0.0119(13) 0.0054(12)
O2 0.0506(13) 0.0519(15) 0.0707(18) -0.0004(14) -0.0090(14) -0.0037(12)
O3 0.0394(13) 0.086(2) 0.0651(17) -0.0128(16) 0.0117(12) -0.0067(13)
O4 0.0678(19) 0.095(2) 0.075(2) -0.015(2) -0.0116(17) -0.0088(19)
O5 0.085(2) 0.118(3) 0.127(3) 0.001(3) -0.045(2) -0.004(2)
O6 0.0628(18) 0.057(2) 0.154(4) -0.028(2) -0.039(2) 0.0150(15)
O7 0.0518(16) 0.075(2) 0.144(3) -0.026(2) -0.0201(19) 0.0071(15)
C1 0.0351(19) 0.101(4) 0.070(3) -0.016(3) 0.0136(18) -0.005(2)
C2 0.0411(18) 0.074(3) 0.085(3) -0.029(3) -0.0006(19) 0.012(2)
C3 0.045(2) 0.048(2) 0.087(3) -0.001(2) -0.011(2) 0.0019(17)
C4 0.0415(18) 0.054(2) 0.057(2) 0.0061(19) -0.0002(16) -0.0007(16)
C5 0.0375(17) 0.052(2) 0.054(2) -0.0002(18) 0.0018(16) -0.0014(15)
C6 0.0459(19) 0.061(2) 0.054(2) -0.005(2) -0.0011(17) 0.0106(17)
C7 0.0383(18) 0.072(3) 0.050(2) -0.010(2) 0.0054(16) 0.0075(17)
C8 0.0388(18) 0.057(2) 0.0478(19) -0.0026(18) 0.0039(16) 0.0013(16)
C9 0.0362(17) 0.065(2) 0.0502(19) -0.001(2) 0.0068(15) -0.0016(16)
C10 0.0373(18) 0.066(3) 0.053(2) 0.000(2) 0.0057(16) -0.0040(17)
C11 0.0420(19) 0.111(4) 0.057(2) -0.022(3) 0.0125(17) -0.002(2)
O8 0.114(4) 0.170(6) 0.235(7) -0.090(6) -0.044(5) 0.026(4)
C12 0.052(2) 0.097(3) 0.058(2) -0.020(3) 0.0062(19) 0.007(2)
C13 0.0453(19) 0.066(2) 0.049(2) -0.005(2) 0.0033(16) -0.0017(18)
C14 0.0403(17) 0.058(2) 0.0503(19) 0.0004(18) 0.0090(15) 0.0013(16)
C15 0.064(2) 0.075(3) 0.057(2) 0.002(2) 0.009(2) -0.014(2)
C16 0.085(3) 0.076(3) 0.064(3) 0.005(2) -0.002(2) -0.025(3)
C17 0.059(2) 0.060(2) 0.056(2) -0.006(2) 0.0023(19) -0.004(2)
C18 0.065(3) 0.086(3) 0.058(2) 0.005(2) 0.003(2) -0.015(2)
C19 0.063(2) 0.089(3) 0.068(3) 0.015(3) 0.004(2) -0.018(2)
C20 0.048(2) 0.065(3) 0.064(3) -0.003(2) 0.0029(19) -0.0111(18)
C21 0.058(2) 0.072(3) 0.066(3) -0.015(2) -0.003(2) -0.006(2)
C22 0.059(2) 0.093(3) 0.064(3) -0.013(3) 0.007(2) -0.005(2)
C23 0.048(2) 0.083(3) 0.090(3) -0.001(3) 0.006(2) 0.002(2)
C24 0.054(2) 0.077(3) 0.084(3) 0.000(3) -0.008(2) -0.018(2)
C1' 0.051(2) 0.055(3) 0.081(3) -0.004(2) -0.009(2) 0.0097(18)
C2' 0.050(2) 0.052(2) 0.071(3) -0.001(2) -0.0076(19) 0.0045(18)
C3' 0.093(4) 0.122(5) 0.081(3) -0.034(4) 0.011(3) -0.029(4)

loop_
_atom_type_symbol
_atom_type_description
_atom_type_scat_dispersion_real
_atom_type_scat_dispersion_imag
_atom_type_scat_source
C C 0.0181 0.0091 'International Tables Vol C Tables 4.2.6.8 and 6.1.1.4'
H H 0.0000 0.0000 'International Tables Vol C Tables 4.2.6.8 and 6.1.1.4'
N N 0.0311 0.0180 'International Tables Vol C Tables 4.2.6.8 and 6.1.1.4'
O O 0.0492 0.0322 'International Tables Vol C Tables 4.2.6.8 and 6.1.1.4'

loop_
_geom_angle_atom_site_label_1
_geom_angle_atom_site_label_2
_geom_angle_atom_site_label_3
_geom_angle
C1' O1 C3 117.0(3)
C5 O2 H2 109.5
C15 O3 C14 60.6(3)
C21 O4 C24 120.8(4)
C2' O7 H7 109.5
C2 C1 C10 114.4(4)
C2 C1 H1A 108.7
C10 C1 H1A 108.7
C2 C1 H1B 108.7
C10 C1 H1B 108.7
H1A C1 H1B 107.6
C1 C2 C3 111.0(4)
C1 C2 H2A 109.4
C3 C2 H2A 109.4
C1 C2 H2B 109.4
C3 C2 H2B 109.4
H2A C2 H2B 108.0
O1 C3 C4 106.8(3)
O1 C3 C2 108.3(4)
C4 C3 C2 112.3(3)
O1 C3 H3 109.8
C4 C3 H3 109.8
C2 C3 H3 109.8
C3 C4 C5 115.7(3)
C3 C4 H4A 108.3
C5 C4 H4A 108.3
C3 C4 H4B 108.3
C5 C4 H4B 108.3
H4A C4 H4B 107.4
O2 C5 C6 104.2(3)
O2 C5 C4 108.5(3)
C6 C5 C4 110.6(3)
O2 C5 C10 109.9(3)
C6 C5 C10 110.9(3)
C4 C5 C10 112.4(3)
C7 C6 C5 113.4(3)
C7 C6 H6A 108.9
C5 C6 H6A 108.9
C7 C6 H6B 108.9
C5 C6 H6B 108.9
H6A C6 H6B 107.7
C6 C7 C8 112.6(3)
C6 C7 H7A 109.1
C8 C7 H7A 109.1
C6 C7 H7B 109.1
C8 C7 H7B 109.1
H7A C7 H7B 107.8
C14 C8 C7 113.3(3)
C14 C8 C9 110.0(3)
C7 C8 C9 109.7(3)
C14 C8 H8 107.9
C7 C8 H8 107.9
C9 C8 H8 107.9
C11 C9 C8 111.2(3)
C11 C9 C10 113.4(3)
C8 C9 C10 111.4(3)
C11 C9 H9 106.8
C8 C9 H9 106.8
C10 C9 H9 106.8
C19 C10 C1 107.8(4)
C19 C10 C5 110.6(4)
C1 C10 C5 107.9(3)
C19 C10 C9 111.3(3)
C1 C10 C9 110.3(4)
C5 C10 C9 108.9(3)
C12 C11 C9 111.6(4)
C12 C11 H11A 109.3
C9 C11 H11A 109.3
C12 C11 H11B 109.3
C9 C11 H11B 109.3
H11A C11 H11B 108.0
H8A O8 H8B 109.5
C11 C12 C13 112.6(4)
C11 C12 H12A 109.1
C13 C12 H12A 109.1
C11 C12 H12B 109.1
C13 C12 H12B 109.1
H12A C12 H12B 107.8
C18 C13 C14 113.1(4)
C18 C13 C12 110.8(4)
C14 C13 C12 106.2(3)
C18 C13 C17 113.6(3)
C14 C13 C17 105.3(3)
C12 C13 C17 107.4(4)
O3 C14 C15 59.2(3)
O3 C14 C8 116.4(3)
C15 C14 C8 126.1(4)
O3 C14 C13 112.0(3)
C15 C14 C13 109.1(4)
C8 C14 C13 119.2(3)
O3 C15 C14 60.2(3)
O3 C15 C16 113.6(4)
C14 C15 C16 110.1(4)
O3 C15 H15 119.6
C14 C15 H15 119.6
C16 C15 H15 119.6
C15 C16 C17 106.5(4)
C15 C16 H16A 110.4
C17 C16 H16A 110.4
C15 C16 H16B 110.4
C17 C16 H16B 110.4
H16A C16 H16B 108.6
C20 C17 C16 113.6(4)
C20 C17 C13 117.0(4)
C16 C17 C13 104.8(3)
C20 C17 H17 107.0
C16 C17 H17 107.0
C13 C17 H17 107.0
C13 C18 H18A 109.5
C13 C18 H18B 109.5
H18A C18 H18B 109.5
C13 C18 H18C 109.5
H18A C18 H18C 109.5
H18B C18 H18C 109.5
C10 C19 H19A 109.5
C10 C19 H19B 109.5
H19A C19 H19B 109.5
C10 C19 H19C 109.5
H19A C19 H19C 109.5
H19B C19 H19C 109.5
C21 C20 C22 115.7(4)
C21 C20 C17 119.9(4)
C22 C20 C17 124.4(4)
C20 C21 O4 124.2(5)
C20 C21 H21 117.9
O4 C21 H21 117.9
C23 C22 C20 121.6(5)
C23 C22 H22 119.2
C20 C22 H22 119.2
C22 C23 C24 121.2(5)
C22 C23 H23 119.4
C24 C23 H23 119.4
O5 C24 O4 117.4(5)
O5 C24 C23 126.2(6)
O4 C24 C23 116.4(4)
O6 C1' O1 124.5(4)
O6 C1' C2' 124.7(4)
O1 C1' C2' 110.8(4)
O7 C2' C3' 112.3(4)
O7 C2' C1' 112.5(4)
C3' C2' C1' 110.2(4)
O7 C2' H2' 107.2
C3' C2' H2' 107.2
C1' C2' H2' 107.2
C2' C3' H3'A 109.5
C2' C3' H3'B 109.5
H3'A C3' H3'B 109.5
C2' C3' H3'C 109.5
H3'A C3' H3'C 109.5
H3'B C3' H3'C 109.5

loop_
_geom_bond_atom_site_label_1
_geom_bond_atom_site_label_2
_geom_bond_distance
O1 C1' 1.340(5)
O1 C3 1.479(5)
O2 C5 1.445(4)
O2 H2 0.8200
O3 C15 1.440(6)
O3 C14 1.454(5)
O4 C21 1.362(6)
O4 C24 1.375(7)
O5 C24 1.215(6)
O6 C1' 1.200(6)
O7 C2' 1.392(5)
O7 H7 0.8200
C1 C2 1.505(8)
C1 C10 1.539(6)
C1 H1A 0.9700
C1 H1B 0.9700
C2 C3 1.521(7)
C2 H2A 0.9700
C2 H2B 0.9700
C3 C4 1.520(6)
C3 H3 0.9800
C4 C5 1.535(6)
C4 H4A 0.9700
C4 H4B 0.9700
C5 C6 1.527(5)
C5 C10 1.555(6)
C6 C7 1.525(6)
C6 H6A 0.9700
C6 H6B 0.9700
C7 C8 1.527(6)
C7 H7A 0.9700
C7 H7B 0.9700
C8 C14 1.508(5)
C8 C9 1.545(5)
C8 H8 0.9800
C9 C11 1.533(6)
C9 C10 1.569(5)
C9 H9 0.9800
C10 C19 1.533(7)
C11 C12 1.524(7)
C11 H11A 0.9700
C11 H11B 0.9700
O8 H8A 0.8498
O8 H8B 0.8502
C12 C13 1.551(6)
C12 H12A 0.9700
C12 H12B 0.9700
C13 C18 1.513(7)
C13 C14 1.518(6)
C13 C17 1.575(6)
C14 C15 1.460(6)
C15 C16 1.492(7)
C15 H15 0.9800
C16 C17 1.543(7)
C16 H16A 0.9700
C16 H16B 0.9700
C17 C20 1.511(6)
C17 H17 0.9800
C18 H18A 0.9600
C18 H18B 0.9600
C18 H18C 0.9600
C19 H19A 0.9600
C19 H19B 0.9600
C19 H19C 0.9600
C20 C21 1.345(7)
C20 C22 1.422(7)
C21 H21 0.9300
C22 C23 1.341(7)
C22 H22 0.9300
C23 C24 1.425(8)
C23 H23 0.9300
C1' C2' 1.501(6)
C2' C3' 1.498(7)
C2' H2' 0.9800
C3' H3'A 0.9600
C3' H3'B 0.9600
C3' H3'C 0.9600

loop_
_geom_torsion_atom_site_label_1
_geom_torsion_atom_site_label_2
_geom_torsion_atom_site_label_3
_geom_torsion_atom_site_label_4
_geom_torsion
C10 C1 C2 C3 58.3(5)
C1' O1 C3 C4 -160.6(4)
C1' O1 C3 C2 78.2(5)
C1 C2 C3 O1 67.5(4)
C1 C2 C3 C4 -50.1(5)
O1 C3 C4 C5 -71.6(4)
C2 C3 C4 C5 47.0(5)
C3 C4 C5 O2 73.4(4)
C3 C4 C5 C6 -172.9(3)
C3 C4 C5 C10 -48.4(4)
O2 C5 C6 C7 -172.1(3)
C4 C5 C6 C7 71.5(4)
C10 C5 C6 C7 -53.8(5)
C5 C6 C7 C8 53.3(5)
C6 C7 C8 C14 -177.4(3)
C6 C7 C8 C9 -54.1(5)
C14 C8 C9 C11 -49.4(5)
C7 C8 C9 C11 -174.7(4)
C14 C8 C9 C10 -177.0(3)
C7 C8 C9 C10 57.7(4)
C2 C1 C10 C19 -177.4(4)
C2 C1 C10 C5 -57.9(5)
C2 C1 C10 C9 60.9(5)
O2 C5 C10 C19 47.7(4)
C6 C5 C10 C19 -67.0(4)
C4 C5 C10 C19 168.7(3)
O2 C5 C10 C1 -70.0(4)
C6 C5 C10 C1 175.3(4)
C4 C5 C10 C1 51.0(4)
O2 C5 C10 C9 170.3(3)
C6 C5 C10 C9 55.5(5)
C4 C5 C10 C9 -68.8(4)
C11 C9 C10 C19 -62.9(5)
C8 C9 C10 C19 63.4(5)
C11 C9 C10 C1 56.7(5)
C8 C9 C10 C1 -176.9(3)
C11 C9 C10 C5 174.9(4)
C8 C9 C10 C5 -58.7(4)
C8 C9 C11 C12 55.2(6)
C10 C9 C11 C12 -178.3(4)
C9 C11 C12 C13 -59.0(6)
C11 C12 C13 C18 -69.1(5)
C11 C12 C13 C14 54.0(5)
C11 C12 C13 C17 166.3(4)
C15 O3 C14 C8 118.1(4)
C15 O3 C14 C13 -99.9(4)
C7 C8 C14 O3 -45.9(5)
C9 C8 C14 O3 -169.1(3)
C7 C8 C14 C15 24.0(6)
C9 C8 C14 C15 -99.2(5)
C7 C8 C14 C13 174.9(4)
C9 C8 C14 C13 51.7(5)
C18 C13 C14 O3 -71.8(5)
C12 C13 C14 O3 166.5(4)
C17 C13 C14 O3 52.7(4)
C18 C13 C14 C15 -135.5(4)
C12 C13 C14 C15 102.8(4)
C17 C13 C14 C15 -10.9(4)
C18 C13 C14 C8 69.1(4)
C12 C13 C14 C8 -52.7(5)
C17 C13 C14 C8 -166.4(3)
C14 O3 C15 C16 100.5(4)
C8 C14 C15 O3 -101.9(4)
C13 C14 C15 O3 104.7(3)
O3 C14 C15 C16 -106.4(4)
C8 C14 C15 C16 151.7(4)
C13 C14 C15 C16 -1.7(5)
O3 C15 C16 C17 -51.4(5)
C14 C15 C16 C17 13.9(5)
C15 C16 C17 C20 109.0(5)
C15 C16 C17 C13 -19.9(5)
C18 C13 C17 C20 16.2(6)
C14 C13 C17 C20 -108.1(4)
C12 C13 C17 C20 139.1(4)
C18 C13 C17 C16 143.0(4)
C14 C13 C17 C16 18.8(5)
C12 C13 C17 C16 -94.1(4)
C16 C17 C20 C21 127.4(5)
C13 C17 C20 C21 -110.2(5)
C16 C17 C20 C22 -51.5(6)
C13 C17 C20 C22 70.9(6)
C22 C20 C21 O4 -2.1(7)
C17 C20 C21 O4 179.0(5)
C24 O4 C21 C20 -0.9(8)
C21 C20 C22 C23 1.9(8)
C17 C20 C22 C23 -179.2(5)
C20 C22 C23 C24 1.2(9)
C21 O4 C24 O5 -174.6(5)
C21 O4 C24 C23 3.9(7)
C22 C23 C24 O5 174.3(6)
C22 C23 C24 O4 -4.0(8)
C3 O1 C1' O6 2.7(8)
C3 O1 C1' C2' -179.1(4)
O6 C1' C2' O7 -14.4(8)
O1 C1' C2' O7 167.4(4)
O6 C1' C2' C3' 111.7(7)
O1 C1' C2' C3' -66.5(6)
